data_7007608
loop_
_publ_author_name
'Cox, Andrew R. F.'
'Gibson, Vernon C.'
'Marshall, Edward L.'
'White, Andrew J. P.'
'Yeldon, David'

_publ_section_title
;
 Coordination complexes bearing potentially tetradentate phenoxyamine
 ligands.
;
_journal_issue 42
_journal_name_full 'Dalton transactions (Cambridge, England : 2003)'
_journal_page_first 5014
_journal_page_last 5023
_journal_paper_doi 10.1039/b607753f
_journal_year 2006
_chemical_formula_sum 'C42 H72 Mg N2 O6'
_chemical_formula_weight 725.33
_chemical_name_systematic
;
?
;
_space_group_IT_number 14
_symmetry_cell_setting monoclinic
_symmetry_space_group_name_Hall '-P 2yn'
_symmetry_space_group_name_H-M 'P 1 21/n 1'
_atom_sites_solution_hydrogens geom
_atom_sites_solution_primary direct
_atom_sites_solution_secondary difmap
_audit_creation_method SHELXL-97
_cell_angle_alpha 90.00
_cell_angle_beta 90.923(3)
_cell_angle_gamma 90.00
_cell_formula_units_Z 8
_cell_length_a 15.7123(6)
_cell_length_b 30.5819(12)
_cell_length_c 18.7720(7)
_cell_measurement_temperature 173(2)
_cell_measurement_theta_max 32.6826
_cell_measurement_theta_min 3.8832
_cell_volume 9019.0(6)
_computing_cell_refinement 'CrysAlis RED, Oxford Diffraction Ltd'
_computing_data_collection 'CrysAlis CCD, Oxford Diffraction Ltd'
_computing_data_reduction 'CrysAlis RED, Oxford Diffraction Ltd'
_computing_molecular_graphics 'Bruker SHELXTL'
_computing_publication_material 'Bruker SHELXTL'
_computing_structure_refinement 'SHELXL-97 (Sheldrick, 1997)'
_computing_structure_solution 'SHELXS-97 (Sheldrick, 1990)'
_diffrn_ambient_temperature 173(2)
_diffrn_detector_area_resol_mean 15.9863
_diffrn_measured_fraction_theta_full 0.930
_diffrn_measured_fraction_theta_max 0.930
_diffrn_measurement_device_type 'OD Xcalibur 3'
_diffrn_measurement_method \w
_diffrn_radiation_monochromator graphite
_diffrn_radiation_source 'Enhance (Mo) X-ray Source'
_diffrn_radiation_type MoK\a
_diffrn_radiation_wavelength 0.71073
_diffrn_reflns_av_R_equivalents 0.1039
_diffrn_reflns_av_sigmaI/netI 0.1516
_diffrn_reflns_limit_h_max 23
_diffrn_reflns_limit_h_min -22
_diffrn_reflns_limit_k_max 45
_diffrn_reflns_limit_k_min -45
_diffrn_reflns_limit_l_max 14
_diffrn_reflns_limit_l_min -27
_diffrn_reflns_number 90554
_diffrn_reflns_theta_full 32.75
_diffrn_reflns_theta_max 32.75
_diffrn_reflns_theta_min 3.95
_exptl_absorpt_coefficient_mu 0.082
_exptl_absorpt_correction_T_max 0.99420
_exptl_absorpt_correction_T_min 0.98889
_exptl_absorpt_correction_type 'numeric analytical'
_exptl_crystal_colour Colourless
_exptl_crystal_density_diffrn 1.068
_exptl_crystal_density_method 'not measured'
_exptl_crystal_description 'blocky needles'
_exptl_crystal_F_000 3184
_exptl_crystal_size_max 0.15
_exptl_crystal_size_mid 0.13
_exptl_crystal_size_min 0.07
_refine_diff_density_max 0.764
_refine_diff_density_min -0.480
_refine_diff_density_rms 0.080
_refine_ls_extinction_method none
_refine_ls_goodness_of_fit_ref 2.088
_refine_ls_hydrogen_treatment constr
_refine_ls_matrix_type full
_refine_ls_number_parameters 949
_refine_ls_number_reflns 30993
_refine_ls_number_restraints 78
_refine_ls_restrained_S_all 2.097
_refine_ls_R_factor_all 0.3374
_refine_ls_R_factor_gt 0.2975
_refine_ls_shift/su_max 0.066
_refine_ls_shift/su_mean 0.007
_refine_ls_structure_factor_coef Fsqd
_refine_ls_weighting_details 'calc w=1/[\s^2^(Fo^2^)+(0.1000P)^2^+0.0000P] where P=(Fo^2^+2Fc^2^)/3'
_refine_ls_weighting_scheme calc
_refine_ls_wR_factor_gt 0.4465
_refine_ls_wR_factor_ref 0.4586
_reflns_number_gt 24491
_reflns_number_total 30993
_reflns_threshold_expression >2sigma(I)
_cod_data_source_file b607753f.txt
_cod_data_source_block Compound_4c
_cod_depositor_comments
;
The following automatic conversions were performed:
'_symmetry_cell_setting' value 'Monoclinic' changed to 'monoclinic'
according to '/home/saulius/struct/CIF-dictionaries/cif_core.dic'
dictionary named 'cif_core.dic' version 2.4.1 from 2010-06-29.

Automatic conversion script
Id: cif_fix_enum 1527 2010-12-29 10:47:43Z saulius 
;
_cod_original_sg_symbol_H-M P2(1)/n
_cod_database_code 7007608

loop_
_symmetry_equiv_pos_as_xyz
'x, y, z'
'-x+1/2, y+1/2, -z+1/2'
'-x, -y, -z'
'x-1/2, -y-1/2, z-1/2'

loop_
_atom_site_label
_atom_site_type_symbol
_atom_site_fract_x
_atom_site_fract_y
_atom_site_fract_z
_atom_site_U_iso_or_equiv
_atom_site_adp_type
_atom_site_occupancy
_atom_site_symmetry_multiplicity
_atom_site_calc_flag
_atom_site_refinement_flags
_atom_site_disorder_assembly
_atom_site_disorder_group
Mg Mg 0.22458(10) -0.00030(5) 0.71892(9) 0.0231(4) Uani 1 1 d . . .
O1 O 0.1738(2) 0.04208(12) 0.65095(18) 0.0271(8) Uani 1 1 d . . .
C1 C 0.0991(3) 0.06207(16) 0.6441(2) 0.0210(10) Uani 1 1 d U . .
C2 C 0.0687(3) 0.08047(16) 0.5791(2) 0.0215(10) Uani 1 1 d . . .
C3 C -0.0091(3) 0.10218(19) 0.5777(3) 0.0325(13) Uani 1 1 d . . .
H3A H -0.0277 0.1149 0.5339 0.039 Uiso 1 1 calc R . .
C4 C -0.0623(3) 0.10653(17) 0.6373(3) 0.0248(11) Uani 1 1 d U . .
C5 C -0.0330(3) 0.08623(16) 0.6994(3) 0.0253(11) Uani 1 1 d . . .
H5A H -0.0680 0.0872 0.7402 0.030 Uiso 1 1 calc R . .
C6 C 0.0442(3) 0.06474(17) 0.7048(3) 0.0235(11) Uani 1 1 d . . .
C7 C 0.0715(3) 0.04436(17) 0.7731(3) 0.0262(11) Uani 1 1 d . . .
H7A H 0.0256 0.0479 0.8081 0.031 Uiso 1 1 calc R . .
H7B H 0.1223 0.0600 0.7918 0.031 Uiso 1 1 calc R . .
N8 N 0.0923(3) -0.00309(13) 0.7668(2) 0.0235(9) Uani 1 1 d . . .
C9 C 0.1087(4) -0.02157(17) 0.8383(3) 0.0307(13) Uani 1 1 d . . .
H9A H 0.0542 -0.0250 0.8634 0.037 Uiso 1 1 calc R . .
H9B H 0.1450 -0.0012 0.8663 0.037 Uiso 1 1 calc R . .
C10 C 0.1524(4) -0.06540(19) 0.8333(3) 0.0378(14) Uani 1 1 d . . .
H10A H 0.1785 -0.0733 0.8799 0.045 Uiso 1 1 calc R . .
H10B H 0.1107 -0.0883 0.8198 0.045 Uiso 1 1 calc R . .
O11 O 0.2173(2) -0.06183(12) 0.7797(2) 0.0355(10) Uani 1 1 d . . .
C12 C 0.2697(4) -0.0997(2) 0.7783(4) 0.0476(17) Uani 1 1 d . . .
H12A H 0.3048 -0.1009 0.8219 0.071 Uiso 1 1 calc R . .
H12B H 0.3066 -0.0985 0.7367 0.071 Uiso 1 1 calc R . .
H12C H 0.2338 -0.1259 0.7754 0.071 Uiso 1 1 calc R . .
C13 C 0.0248(4) -0.02741(18) 0.7263(3) 0.0330(13) Uani 1 1 d . . .
H13A H 0.0399 -0.0588 0.7275 0.040 Uiso 1 1 calc R . .
H13B H 0.0271 -0.0179 0.6760 0.040 Uiso 1 1 calc R . .
C14 C -0.0664(4) -0.0231(2) 0.7501(4) 0.0496(17) Uani 1 1 d . . .
H14A H -0.0790 0.0080 0.7602 0.060 Uiso 1 1 calc R . .
H14B H -0.1053 -0.0330 0.7114 0.060 Uiso 1 1 calc R . .
O15 O -0.0802(3) -0.0479(2) 0.8107(3) 0.0801(18) Uani 1 1 d . . .
C16 C -0.1660(5) -0.0453(4) 0.8343(6) 0.106(4) Uani 1 1 d . . .
H16A H -0.1724 -0.0632 0.8772 0.160 Uiso 1 1 calc R . .
H16B H -0.2045 -0.0562 0.7967 0.160 Uiso 1 1 calc R . .
H16C H -0.1801 -0.0149 0.8451 0.160 Uiso 1 1 calc R . .
C17 C 0.1214(3) 0.07588(18) 0.5102(3) 0.0277(12) Uani 1 1 d . . .
C18 C 0.1333(4) 0.0266(2) 0.4933(3) 0.0413(15) Uani 1 1 d . . .
H18A H 0.1664 0.0234 0.4498 0.062 Uiso 1 1 calc R . .
H18B H 0.0774 0.0128 0.4863 0.062 Uiso 1 1 calc R . .
H18C H 0.1635 0.0124 0.5330 0.062 Uiso 1 1 calc R . .
C19 C 0.2088(4) 0.0987(2) 0.5202(3) 0.0365(14) Uani 1 1 d . . .
H19A H 0.2416 0.0957 0.4765 0.055 Uiso 1 1 calc R . .
H19B H 0.2401 0.0851 0.5599 0.055 Uiso 1 1 calc R . .
H19C H 0.2001 0.1298 0.5304 0.055 Uiso 1 1 calc R . .
C20 C 0.0780(4) 0.0973(2) 0.4448(3) 0.0465(17) Uani 1 1 d . . .
H20A H 0.1139 0.0934 0.4030 0.070 Uiso 1 1 calc R . .
H20B H 0.0700 0.1286 0.4538 0.070 Uiso 1 1 calc R . .
H20C H 0.0226 0.0835 0.4359 0.070 Uiso 1 1 calc R . .
C21 C -0.1499(3) 0.1291(2) 0.6342(3) 0.0426(16) Uani 1 1 d . . .
C22 C -0.1641(4) 0.1555(3) 0.5661(3) 0.059(2) Uani 1 1 d . . .
H22A H -0.2208 0.1689 0.5666 0.088 Uiso 1 1 calc R . .
H22B H -0.1599 0.1362 0.5247 0.088 Uiso 1 1 calc R . .
H22C H -0.1208 0.1785 0.5632 0.088 Uiso 1 1 calc R . .
C23 C -0.2175(4) 0.0944(3) 0.6417(5) 0.072(2) Uani 1 1 d . . .
H23A H -0.2739 0.1081 0.6402 0.108 Uiso 1 1 calc R . .
H23B H -0.2093 0.0792 0.6872 0.108 Uiso 1 1 calc R . .
H23C H -0.2131 0.0734 0.6025 0.108 Uiso 1 1 calc R . .
C24 C -0.1569(5) 0.1609(2) 0.6972(4) 0.0522(18) Uani 1 1 d . . .
H24A H -0.2130 0.1750 0.6959 0.078 Uiso 1 1 calc R . .
H24B H -0.1125 0.1833 0.6940 0.078 Uiso 1 1 calc R . .
H24C H -0.1497 0.1448 0.7420 0.078 Uiso 1 1 calc R . .
O31 O 0.2752(2) 0.03006(12) 0.80235(18) 0.0281(8) Uani 1 1 d . . .
C31 C 0.3479(3) 0.05007(17) 0.8162(3) 0.0246(11) Uani 1 1 d . . .
C32 C 0.3770(4) 0.05904(19) 0.8864(3) 0.0328(13) Uani 1 1 d . . .
C33 C 0.4527(4) 0.0827(2) 0.8977(3) 0.0383(14) Uani 1 1 d . . .
H33A H 0.4700 0.0892 0.9452 0.046 Uiso 1 1 calc R . .
C34 C 0.5032(4) 0.0969(2) 0.8423(3) 0.0429(16) Uani 1 1 d . A .
C35 C 0.4775(4) 0.08550(19) 0.7738(3) 0.0355(13) Uani 1 1 d . . .
H35A H 0.5117 0.0938 0.7349 0.043 Uiso 1 1 calc R . .
C36 C 0.4024(3) 0.06213(17) 0.7607(3) 0.0269(11) Uani 1 1 d . . .
C37 C 0.3783(3) 0.05090(16) 0.6846(3) 0.0241(11) Uani 1 1 d . . .
H37A H 0.3280 0.0684 0.6702 0.029 Uiso 1 1 calc R . .
H37B H 0.4258 0.0592 0.6533 0.029 Uiso 1 1 calc R . .
N38 N 0.3588(3) 0.00410(14) 0.6737(2) 0.0257(9) Uani 1 1 d . . .
C39 C 0.3451(3) -0.00439(18) 0.5975(3) 0.0299(12) Uani 1 1 d . . .
H39A H 0.4008 -0.0047 0.5736 0.036 Uiso 1 1 calc R . .
H39B H 0.3109 0.0197 0.5765 0.036 Uiso 1 1 calc R . .
C40 C 0.3006(3) -0.04685(17) 0.5834(3) 0.0290(12) Uani 1 1 d . . .
H40A H 0.2801 -0.0482 0.5333 0.035 Uiso 1 1 calc R . .
H40B H 0.3398 -0.0717 0.5922 0.035 Uiso 1 1 calc R . .
O41 O 0.2298(2) -0.04890(12) 0.6311(2) 0.0320(9) Uani 1 1 d . . .
C42 C 0.1738(4) -0.08454(19) 0.6140(4) 0.0416(15) Uani 1 1 d . . .
H42A H 0.1372 -0.0764 0.5733 0.062 Uiso 1 1 calc R . .
H42B H 0.1385 -0.0912 0.6551 0.062 Uiso 1 1 calc R . .
H42C H 0.2075 -0.1104 0.6017 0.062 Uiso 1 1 calc R . .
C43 C 0.4232(3) -0.02624(18) 0.7065(3) 0.0291(12) Uani 1 1 d . . .
H43A H 0.4105 -0.0562 0.6894 0.035 Uiso 1 1 calc R . .
H43B H 0.4150 -0.0261 0.7587 0.035 Uiso 1 1 calc R . .
C44 C 0.5171(4) -0.0170(2) 0.6929(3) 0.0409(15) Uani 1 1 d . . .
H44A H 0.5300 0.0137 0.7057 0.049 Uiso 1 1 calc R . .
H44B H 0.5527 -0.0362 0.7237 0.049 Uiso 1 1 calc R . .
O45 O 0.5375(3) -0.02412(15) 0.6216(2) 0.0497(12) Uani 1 1 d . . .
C46 C 0.6253(4) -0.0166(3) 0.6088(5) 0.063(2) Uani 1 1 d . . .
H46A H 0.6371 -0.0220 0.5584 0.094 Uiso 1 1 calc R . .
H46B H 0.6598 -0.0364 0.6385 0.094 Uiso 1 1 calc R . .
H46C H 0.6396 0.0138 0.6206 0.094 Uiso 1 1 calc R . .
C47 C 0.3247(4) 0.0431(3) 0.9515(3) 0.0490(18) Uani 1 1 d . . .
C48 C 0.2398(5) 0.0661(3) 0.9508(4) 0.071(2) Uani 1 1 d . . .
H48A H 0.2068 0.0566 0.9918 0.106 Uiso 1 1 calc R . .
H48B H 0.2086 0.0589 0.9067 0.106 Uiso 1 1 calc R . .
H48C H 0.2488 0.0978 0.9534 0.106 Uiso 1 1 calc R . .
C49 C 0.3150(5) -0.0066(3) 0.9466(4) 0.065(2) Uani 1 1 d . . .
H49A H 0.2824 -0.0171 0.9873 0.097 Uiso 1 1 calc R . .
H49B H 0.3714 -0.0203 0.9473 0.097 Uiso 1 1 calc R . .
H49C H 0.2850 -0.0142 0.9022 0.097 Uiso 1 1 calc R . .
C50 C 0.3689(6) 0.0535(4) 1.0241(4) 0.082(3) Uani 1 1 d . . .
H50A H 0.3332 0.0431 1.0630 0.123 Uiso 1 1 calc R . .
H50B H 0.3770 0.0852 1.0285 0.123 Uiso 1 1 calc R . .
H50C H 0.4243 0.0389 1.0267 0.123 Uiso 1 1 calc R . .
C51 C 0.5858(5) 0.1226(3) 0.8590(4) 0.069(2) Uani 1 1 d D . .
C52 C 0.5597(8) 0.1641(4) 0.9070(6) 0.073(5) Uani 0.649(16) 1 d PD A 1
H52A H 0.5021 0.1737 0.8937 0.109 Uiso 0.649(16) 1 calc PR A 1
H52B H 0.5999 0.1881 0.8991 0.109 Uiso 0.649(16) 1 calc PR A 1
H52C H 0.5614 0.1558 0.9575 0.109 Uiso 0.649(16) 1 calc PR A 1
C53 C 0.6434(8) 0.0973(5) 0.9079(8) 0.090(6) Uani 0.649(16) 1 d PDU A 1
H53A H 0.6347 0.1067 0.9572 0.135 Uiso 0.649(16) 1 calc PR A 1
H53B H 0.7028 0.1025 0.8950 0.135 Uiso 0.649(16) 1 calc PR A 1
H53C H 0.6306 0.0660 0.9036 0.135 Uiso 0.649(16) 1 calc PR A 1
C54 C 0.6278(7) 0.1409(4) 0.7955(6) 0.056(4) Uani 0.649(16) 1 d PD A 1
H54A H 0.6038 0.1697 0.7845 0.084 Uiso 0.649(16) 1 calc PR A 1
H54B H 0.6184 0.1213 0.7548 0.084 Uiso 0.649(16) 1 calc PR A 1
H54C H 0.6890 0.1437 0.8051 0.084 Uiso 0.649(16) 1 calc PR A 1
C52A C 0.617(3) 0.1399(10) 0.9300(10) 0.157(18) Uiso 0.351(16) 1 d PD A 2
H52G H 0.5782 0.1625 0.9468 0.236 Uiso 0.351(16) 1 calc PR A 2
H52H H 0.6741 0.1524 0.9246 0.236 Uiso 0.351(16) 1 calc PR A 2
H52I H 0.6198 0.1159 0.9646 0.236 Uiso 0.351(16) 1 calc PR A 2
C53A C 0.6533(17) 0.0841(7) 0.8415(16) 0.100(11) Uiso 0.351(16) 1 d PD A 2
H53G H 0.6302 0.0655 0.8034 0.149 Uiso 0.351(16) 1 calc PR A 2
H53H H 0.6635 0.0664 0.8844 0.149 Uiso 0.351(16) 1 calc PR A 2
H53I H 0.7071 0.0971 0.8263 0.149 Uiso 0.351(16) 1 calc PR A 2
C54A C 0.6056(15) 0.1559(6) 0.8006(9) 0.038(6) Uiso 0.351(16) 1 d PD A 2
H54G H 0.5700 0.1819 0.8066 0.057 Uiso 0.351(16) 1 calc PR A 2
H54H H 0.5937 0.1428 0.7538 0.057 Uiso 0.351(16) 1 calc PR A 2
H54I H 0.6657 0.1642 0.8040 0.057 Uiso 0.351(16) 1 calc PR A 2
Mg' Mg 0.27485(11) -0.24145(5) 0.77687(8) 0.0231(4) Uani 1 1 d . . .
O1' O 0.3618(2) -0.19771(11) 0.75417(18) 0.0274(8) Uani 1 1 d . . .
C1' C 0.3919(3) -0.18191(15) 0.6939(3) 0.0233(11) Uani 1 1 d . . .
C2' C 0.4763(3) -0.16466(17) 0.6882(3) 0.0233(11) Uani 1 1 d . . .
C3' C 0.5026(3) -0.15050(17) 0.6209(3) 0.0303(12) Uani 1 1 d . . .
H3'A H 0.5589 -0.1395 0.6176 0.036 Uiso 1 1 calc R . .
C4' C 0.4538(3) -0.15124(16) 0.5596(3) 0.0265(11) Uani 1 1 d . . .
C5' C 0.3706(3) -0.16651(17) 0.5673(3) 0.0258(11) Uani 1 1 d . . .
H5'A H 0.3336 -0.1667 0.5268 0.031 Uiso 1 1 calc R . .
C6' C 0.3402(3) -0.18134(16) 0.6318(2) 0.0221(10) Uani 1 1 d . . .
C7' C 0.2502(3) -0.19928(15) 0.6352(3) 0.0217(10) Uani 1 1 d . . .
H7'A H 0.2178 -0.1823 0.6706 0.026 Uiso 1 1 calc R . .
H7'B H 0.2217 -0.1955 0.5882 0.026 Uiso 1 1 calc R . .
N8' N 0.2490(3) -0.24640(13) 0.6552(2) 0.0233(9) Uani 1 1 d . . .
C9' C 0.1609(3) -0.26276(18) 0.6548(3) 0.0292(12) Uani 1 1 d . . .
H9'A H 0.1398 -0.2653 0.6050 0.035 Uiso 1 1 calc R . .
H9'B H 0.1241 -0.2416 0.6798 0.035 Uiso 1 1 calc R . .
C10' C 0.1553(4) -0.30682(18) 0.6910(3) 0.0341(13) Uani 1 1 d . . .
H10C H 0.0953 -0.3140 0.7011 0.041 Uiso 1 1 calc R . .
H10D H 0.1787 -0.3299 0.6600 0.041 Uiso 1 1 calc R . .
O11' O 0.2044(3) -0.30364(12) 0.7565(2) 0.0359(9) Uani 1 1 d . . .
C12' C 0.2024(5) -0.3443(2) 0.7951(4) 0.056(2) Uani 1 1 d . . .
H12D H 0.1441 -0.3501 0.8104 0.084 Uiso 1 1 calc R . .
H12E H 0.2403 -0.3423 0.8369 0.084 Uiso 1 1 calc R . .
H12F H 0.2213 -0.3681 0.7642 0.084 Uiso 1 1 calc R . .
C13' C 0.3068(3) -0.27317(17) 0.6113(3) 0.0267(11) Uani 1 1 d . . .
H13C H 0.3069 -0.3034 0.6303 0.032 Uiso 1 1 calc R . .
H13D H 0.3652 -0.2615 0.6174 0.032 Uiso 1 1 calc R . .
C14' C 0.2864(4) -0.2753(2) 0.5325(3) 0.0402(14) Uani 1 1 d . . .
H14C H 0.2672 -0.2463 0.5155 0.048 Uiso 1 1 calc R . .
H14D H 0.3382 -0.2834 0.5062 0.048 Uiso 1 1 calc R . .
O15' O 0.2221(4) -0.30656(19) 0.5195(2) 0.0667(15) Uani 1 1 d . . .
C16' C 0.1937(8) -0.3094(4) 0.4492(4) 0.101(4) Uani 1 1 d . . .
H16D H 0.1496 -0.3320 0.4452 0.152 Uiso 1 1 calc R . .
H16E H 0.2415 -0.3170 0.4187 0.152 Uiso 1 1 calc R . .
H16F H 0.1700 -0.2812 0.4342 0.152 Uiso 1 1 calc R . .
C17' C 0.5386(3) -0.16507(18) 0.7517(3) 0.0299(12) Uani 1 1 d . . .
C18' C 0.5546(4) -0.2128(2) 0.7733(3) 0.0421(15) Uani 1 1 d . . .
H18D H 0.5002 -0.2270 0.7831 0.063 Uiso 1 1 calc R . .
H18E H 0.5911 -0.2136 0.8161 0.063 Uiso 1 1 calc R . .
H18F H 0.5827 -0.2281 0.7343 0.063 Uiso 1 1 calc R . .
C19' C 0.5004(4) -0.13921(19) 0.8145(3) 0.0352(13) Uani 1 1 d . . .
H19D H 0.4450 -0.1517 0.8265 0.053 Uiso 1 1 calc R . .
H19E H 0.4931 -0.1085 0.8007 0.053 Uiso 1 1 calc R . .
H19F H 0.5389 -0.1411 0.8560 0.053 Uiso 1 1 calc R . .
C20' C 0.6247(4) -0.1435(3) 0.7364(4) 0.0529(18) Uani 1 1 d . . .
H20D H 0.6518 -0.1587 0.6968 0.079 Uiso 1 1 calc R . .
H20E H 0.6616 -0.1454 0.7790 0.079 Uiso 1 1 calc R . .
H20F H 0.6158 -0.1128 0.7239 0.079 Uiso 1 1 calc R . .
C21' C 0.4863(3) -0.13682(18) 0.4865(3) 0.0295(12) Uani 1 1 d . . .
C22' C 0.5813(4) -0.1265(2) 0.4883(3) 0.0459(17) Uani 1 1 d . . .
H22D H 0.5992 -0.1174 0.4408 0.069 Uiso 1 1 calc R . .
H22E H 0.6131 -0.1527 0.5030 0.069 Uiso 1 1 calc R . .
H22F H 0.5925 -0.1029 0.5224 0.069 Uiso 1 1 calc R . .
C23' C 0.4401(4) -0.0958(3) 0.4618(3) 0.0528(19) Uani 1 1 d . . .
H23D H 0.4614 -0.0869 0.4152 0.079 Uiso 1 1 calc R . .
H23E H 0.4501 -0.0723 0.4963 0.079 Uiso 1 1 calc R . .
H23F H 0.3789 -0.1018 0.4579 0.079 Uiso 1 1 calc R . .
C24' C 0.4697(5) -0.1734(3) 0.4319(4) 0.059(2) Uani 1 1 d . . .
H24D H 0.4903 -0.1642 0.3852 0.089 Uiso 1 1 calc R . .
H24E H 0.4085 -0.1793 0.4285 0.089 Uiso 1 1 calc R . .
H24F H 0.4997 -0.1999 0.4471 0.089 Uiso 1 1 calc R . .
O31' O 0.1681(2) -0.20888(12) 0.79507(18) 0.0277(8) Uani 1 1 d . . .
C31' C 0.1363(3) -0.18772(15) 0.8492(3) 0.0221(10) Uani 1 1 d . . .
C32' C 0.0487(3) -0.17537(18) 0.8520(3) 0.0268(11) Uani 1 1 d . . .
C33' C 0.0212(3) -0.15141(19) 0.9113(3) 0.0307(12) Uani 1 1 d . . .
H33B H -0.0367 -0.1424 0.9117 0.037 Uiso 1 1 calc R . .
C34' C 0.0721(3) -0.14000(18) 0.9691(3) 0.0295(12) Uani 1 1 d . B .
C35' C 0.1562(3) -0.15363(17) 0.9651(3) 0.0267(11) Uani 1 1 d . . .
H35B H 0.1940 -0.1466 1.0034 0.032 Uiso 1 1 calc R . .
C36' C 0.1879(3) -0.17711(16) 0.9078(3) 0.0231(11) Uani 1 1 d . . .
C37' C 0.2799(3) -0.18995(17) 0.9097(3) 0.0264(11) Uani 1 1 d . . .
H37C H 0.3105 -0.1726 0.8738 0.032 Uiso 1 1 calc R . .
H37D H 0.3043 -0.1825 0.9571 0.032 Uiso 1 1 calc R . .
N38' N 0.2946(3) -0.23725(14) 0.8957(2) 0.0264(9) Uani 1 1 d . . .
C39' C 0.3862(4) -0.24678(18) 0.9088(3) 0.0315(12) Uani 1 1 d . . .
H39C H 0.3976 -0.2486 0.9607 0.038 Uiso 1 1 calc R . .
H39D H 0.4210 -0.2227 0.8895 0.038 Uiso 1 1 calc R . .
C40' C 0.4111(4) -0.28935(19) 0.8741(3) 0.0360(13) Uani 1 1 d . . .
H40C H 0.4739 -0.2916 0.8718 0.043 Uiso 1 1 calc R . .
H40D H 0.3897 -0.3144 0.9020 0.043 Uiso 1 1 calc R . .
O41' O 0.3747(3) -0.28998(12) 0.8039(2) 0.0367(9) Uani 1 1 d . . .
C42' C 0.4099(5) -0.3253(2) 0.7631(4) 0.056(2) Uani 1 1 d . . .
H42D H 0.4703 -0.3196 0.7548 0.083 Uiso 1 1 calc R . .
H42E H 0.3795 -0.3275 0.7173 0.083 Uiso 1 1 calc R . .
H42F H 0.4039 -0.3527 0.7895 0.083 Uiso 1 1 calc R . .
C43' C 0.2364(4) -0.26547(19) 0.9367(3) 0.0332(13) Uani 1 1 d . . .
H43C H 0.2508 -0.2963 0.9261 0.040 Uiso 1 1 calc R . .
H43D H 0.1778 -0.2603 0.9184 0.040 Uiso 1 1 calc R . .
C44' C 0.2357(5) -0.2602(2) 1.0170(3) 0.0499(17) Uani 1 1 d . . .
H44C H 0.2348 -0.2287 1.0294 0.060 Uiso 1 1 calc R . .
H44D H 0.1838 -0.2739 1.0363 0.060 Uiso 1 1 calc R . .
O45' O 0.3067(4) -0.2795(3) 1.0469(3) 0.093(2) Uani 1 1 d . . .
C46' C 0.3057(8) -0.2791(5) 1.1217(4) 0.120(4) Uani 1 1 d . . .
H46D H 0.3571 -0.2933 1.1406 0.179 Uiso 1 1 calc R . .
H46E H 0.2553 -0.2948 1.1382 0.179 Uiso 1 1 calc R . .
H46F H 0.3037 -0.2488 1.1387 0.179 Uiso 1 1 calc R . .
C47' C -0.0133(3) -0.18736(17) 0.7916(3) 0.0279(11) Uani 1 1 d . . .
C48' C 0.0145(4) -0.1659(2) 0.7221(3) 0.0344(13) Uani 1 1 d . . .
H48D H 0.0159 -0.1341 0.7281 0.052 Uiso 1 1 calc R . .
H48E H -0.0260 -0.1735 0.6837 0.052 Uiso 1 1 calc R . .
H48F H 0.0713 -0.1764 0.7098 0.052 Uiso 1 1 calc R . .
C49' C -0.0162(4) -0.2378(2) 0.7837(3) 0.0413(15) Uani 1 1 d . . .
H49D H 0.0413 -0.2489 0.7753 0.062 Uiso 1 1 calc R . .
H49E H -0.0535 -0.2456 0.7433 0.062 Uiso 1 1 calc R . .
H49F H -0.0382 -0.2508 0.8274 0.062 Uiso 1 1 calc R . .
C50' C -0.1055(4) -0.1717(2) 0.8047(3) 0.0468(16) Uani 1 1 d . . .
H50D H -0.1060 -0.1398 0.8100 0.070 Uiso 1 1 calc R . .
H50E H -0.1267 -0.1853 0.8482 0.070 Uiso 1 1 calc R . .
H50F H -0.1420 -0.1801 0.7642 0.070 Uiso 1 1 calc R . .
C51' C 0.0380(3) -0.1133(2) 1.0321(3) 0.0384(15) Uani 1 1 d D . .
C52' C 0.0051(6) -0.0688(3) 1.0068(4) 0.057(3) Uani 0.809(11) 1 d PD B 1
H52D H -0.0165 -0.0524 1.0475 0.085 Uiso 0.809(11) 1 calc PR B 1
H52E H -0.0409 -0.0730 0.9716 0.085 Uiso 0.809(11) 1 calc PR B 1
H52F H 0.0515 -0.0524 0.9850 0.085 Uiso 0.809(11) 1 calc PR B 1
C53' C -0.0369(6) -0.1376(3) 1.0634(5) 0.066(3) Uani 0.809(11) 1 d PD B 1
H53D H -0.0179 -0.1662 1.0810 0.099 Uiso 0.809(11) 1 calc PR B 1
H53E H -0.0810 -0.1416 1.0265 0.099 Uiso 0.809(11) 1 calc PR B 1
H53F H -0.0601 -0.1206 1.1028 0.099 Uiso 0.809(11) 1 calc PR B 1
C54' C 0.1041(5) -0.1057(4) 1.0900(5) 0.088(5) Uani 0.809(11) 1 d PD B 1
H54D H 0.1251 -0.1340 1.1076 0.132 Uiso 0.809(11) 1 calc PR B 1
H54E H 0.0785 -0.0895 1.1292 0.132 Uiso 0.809(11) 1 calc PR B 1
H54F H 0.1515 -0.0889 1.0707 0.132 Uiso 0.809(11) 1 calc PR B 1
C52B C -0.0532(11) -0.0992(11) 1.0189(19) 0.064(12) Uiso 0.191(11) 1 d PD B 2
H52J H -0.0916 -0.1231 1.0311 0.096 Uiso 0.191(11) 1 calc PR B 2
H52K H -0.0612 -0.0916 0.9685 0.096 Uiso 0.191(11) 1 calc PR B 2
H52L H -0.0657 -0.0736 1.0484 0.096 Uiso 0.191(11) 1 calc PR B 2
C53B C 0.0418(19) -0.1407(9) 1.0995(13) 0.049(10) Uiso 0.191(11) 1 d PD B 2
H53J H 0.0702 -0.1685 1.0897 0.074 Uiso 0.191(11) 1 calc PR B 2
H53K H -0.0161 -0.1464 1.1158 0.074 Uiso 0.191(11) 1 calc PR B 2
H53L H 0.0738 -0.1249 1.1367 0.074 Uiso 0.191(11) 1 calc PR B 2
C54B C 0.0922(16) -0.0730(7) 1.0441(17) 0.045(9) Uiso 0.191(11) 1 d PD B 2
H54J H 0.1452 -0.0812 1.0689 0.068 Uiso 0.191(11) 1 calc PR B 2
H54K H 0.0610 -0.0520 1.0732 0.068 Uiso 0.191(11) 1 calc PR B 2
H54L H 0.1054 -0.0597 0.9981 0.068 Uiso 0.191(11) 1 calc PR B 2

loop_
_atom_site_aniso_label
_atom_site_aniso_U_11
_atom_site_aniso_U_22
_atom_site_aniso_U_33
_atom_site_aniso_U_23
_atom_site_aniso_U_13
_atom_site_aniso_U_12
Mg 0.0217(8) 0.0212(8) 0.0265(9) 0.0003(7) 0.0038(7) 0.0040(7)
O1 0.0222(18) 0.035(2) 0.0241(18) 0.0033(15) 0.0018(15) 0.0009(16)
C1 0.0208(13) 0.0211(13) 0.0212(13) -0.0011(9) 0.0004(9) -0.0012(9)
C2 0.021(2) 0.029(3) 0.015(2) -0.0045(19) -0.0020(19) 0.003(2)
C3 0.026(3) 0.045(3) 0.027(3) -0.004(2) -0.004(2) 0.004(2)
C4 0.0242(13) 0.0254(13) 0.0247(13) -0.0011(9) -0.0004(9) -0.0003(9)
C5 0.024(3) 0.018(2) 0.034(3) -0.014(2) 0.004(2) -0.003(2)
C6 0.021(2) 0.026(3) 0.024(3) -0.006(2) 0.001(2) -0.006(2)
C7 0.019(2) 0.030(3) 0.029(3) 0.004(2) -0.002(2) 0.002(2)
N8 0.027(2) 0.0144(19) 0.029(2) -0.0026(17) 0.0069(18) 0.0053(17)
C9 0.038(3) 0.024(3) 0.031(3) 0.014(2) 0.010(2) 0.006(2)
C10 0.041(3) 0.032(3) 0.041(3) 0.007(3) 0.022(3) -0.007(3)
O11 0.036(2) 0.027(2) 0.045(2) 0.0102(17) 0.0164(19) 0.0063(17)
C12 0.039(4) 0.039(4) 0.065(4) 0.021(3) 0.010(3) 0.004(3)
C13 0.042(3) 0.022(3) 0.035(3) -0.001(2) 0.003(3) -0.009(2)
C14 0.029(3) 0.049(4) 0.071(5) -0.001(4) 0.005(3) -0.006(3)
O15 0.050(3) 0.100(5) 0.092(4) 0.028(4) 0.034(3) 0.000(3)
C16 0.050(5) 0.151(10) 0.121(8) 0.016(7) 0.059(6) 0.003(6)
C17 0.034(3) 0.034(3) 0.015(2) -0.001(2) 0.003(2) -0.002(2)
C18 0.031(3) 0.051(4) 0.042(3) -0.020(3) 0.007(3) 0.002(3)
C19 0.029(3) 0.044(3) 0.037(3) 0.005(3) 0.005(2) -0.007(3)
C20 0.037(3) 0.073(5) 0.030(3) 0.014(3) -0.003(3) 0.008(3)
C21 0.017(3) 0.070(5) 0.041(3) -0.007(3) -0.002(2) 0.006(3)
C22 0.045(4) 0.094(6) 0.037(4) 0.007(4) -0.008(3) 0.040(4)
C23 0.022(3) 0.087(6) 0.107(7) -0.019(5) -0.015(4) -0.002(4)
C24 0.050(4) 0.060(4) 0.047(4) -0.010(3) 0.001(3) 0.023(3)
O31 0.0285(19) 0.035(2) 0.0209(17) -0.0001(15) 0.0000(15) -0.0059(16)
C31 0.022(3) 0.026(3) 0.026(3) 0.002(2) 0.003(2) 0.000(2)
C32 0.034(3) 0.039(3) 0.026(3) 0.002(2) 0.008(2) 0.002(3)
C33 0.040(3) 0.052(4) 0.022(3) -0.001(3) -0.013(2) 0.001(3)
C34 0.030(3) 0.063(4) 0.036(3) 0.007(3) -0.013(3) -0.015(3)
C35 0.031(3) 0.039(3) 0.037(3) 0.009(3) 0.001(3) -0.004(3)
C36 0.023(3) 0.029(3) 0.029(3) 0.004(2) -0.006(2) -0.001(2)
C37 0.024(3) 0.025(3) 0.023(3) 0.006(2) 0.001(2) -0.002(2)
N38 0.027(2) 0.028(2) 0.022(2) 0.0002(18) 0.0037(18) 0.0026(19)
C39 0.024(3) 0.031(3) 0.035(3) 0.001(2) 0.010(2) 0.004(2)
C40 0.037(3) 0.026(3) 0.024(3) -0.012(2) 0.012(2) 0.000(2)
O41 0.028(2) 0.0260(19) 0.042(2) -0.0104(17) 0.0091(17) -0.0022(16)
C42 0.035(3) 0.028(3) 0.063(4) -0.019(3) 0.009(3) -0.011(3)
C43 0.031(3) 0.029(3) 0.028(3) 0.001(2) 0.009(2) 0.002(2)
C44 0.029(3) 0.048(4) 0.045(4) 0.002(3) 0.007(3) 0.013(3)
O45 0.036(2) 0.059(3) 0.054(3) -0.008(2) 0.017(2) 0.003(2)
C46 0.029(3) 0.073(5) 0.086(6) 0.012(4) 0.022(4) 0.002(3)
C47 0.049(4) 0.080(5) 0.019(3) -0.006(3) 0.006(3) -0.015(4)
C48 0.051(4) 0.116(7) 0.046(4) -0.012(4) 0.024(4) 0.005(5)
C49 0.055(4) 0.096(6) 0.044(4) 0.034(4) 0.002(3) -0.016(4)
C50 0.067(5) 0.152(9) 0.027(4) 0.010(5) -0.005(4) -0.009(6)
C51 0.051(4) 0.086(6) 0.069(5) 0.009(4) -0.035(4) -0.028(4)
C52 0.061(8) 0.085(10) 0.071(8) -0.030(7) -0.026(7) -0.016(7)
C53 0.052(7) 0.098(10) 0.118(12) 0.029(9) -0.044(8) -0.022(7)
C54 0.031(6) 0.059(8) 0.078(9) -0.027(7) 0.019(6) -0.022(6)
Mg' 0.0282(9) 0.0219(8) 0.0190(8) 0.0005(7) -0.0009(7) 0.0017(7)
O1' 0.032(2) 0.0262(19) 0.0237(18) -0.0007(15) 0.0003(16) 0.0016(16)
C1' 0.028(3) 0.014(2) 0.028(3) -0.0041(19) 0.005(2) 0.003(2)
C2' 0.015(2) 0.028(3) 0.026(3) 0.001(2) -0.003(2) 0.006(2)
C3' 0.018(2) 0.025(3) 0.048(3) -0.002(2) 0.008(2) -0.005(2)
C4' 0.026(3) 0.020(3) 0.033(3) 0.001(2) 0.002(2) -0.001(2)
C5' 0.019(2) 0.031(3) 0.027(3) -0.001(2) -0.005(2) 0.007(2)
C6' 0.028(3) 0.021(2) 0.018(2) -0.0042(19) -0.002(2) 0.006(2)
C7' 0.023(2) 0.021(2) 0.021(2) 0.0016(19) -0.004(2) 0.004(2)
N8' 0.023(2) 0.017(2) 0.030(2) -0.0019(17) -0.0019(18) -0.0012(17)
C9' 0.025(3) 0.033(3) 0.030(3) -0.001(2) -0.007(2) -0.008(2)
C10' 0.040(3) 0.029(3) 0.033(3) -0.006(2) -0.002(3) -0.016(3)
O11' 0.052(3) 0.0245(19) 0.031(2) 0.0030(16) -0.0019(19) -0.0091(18)
C12' 0.095(6) 0.030(3) 0.044(4) 0.010(3) 0.010(4) -0.022(4)
C13' 0.031(3) 0.020(2) 0.030(3) 0.002(2) 0.002(2) 0.007(2)
C14' 0.051(4) 0.038(3) 0.032(3) -0.002(3) 0.003(3) 0.000(3)
O15' 0.084(4) 0.079(4) 0.036(3) -0.022(3) -0.007(3) -0.023(3)
C16' 0.128(9) 0.125(9) 0.051(5) -0.017(5) -0.023(5) -0.028(7)
C17' 0.022(3) 0.033(3) 0.034(3) -0.004(2) -0.006(2) 0.000(2)
C18' 0.042(3) 0.042(4) 0.043(3) 0.008(3) -0.009(3) 0.005(3)
C19' 0.037(3) 0.039(3) 0.029(3) -0.007(2) -0.009(2) -0.001(3)
C20' 0.029(3) 0.073(5) 0.057(4) 0.004(4) -0.001(3) -0.014(3)
C21' 0.028(3) 0.038(3) 0.023(3) -0.002(2) 0.014(2) 0.004(2)
C22' 0.022(3) 0.072(5) 0.044(4) 0.015(3) 0.013(3) 0.001(3)
C23' 0.048(4) 0.080(5) 0.030(3) 0.025(3) 0.021(3) -0.003(4)
C24' 0.076(5) 0.066(5) 0.037(4) -0.013(3) 0.021(4) -0.026(4)
O31' 0.0288(19) 0.034(2) 0.0198(17) 0.0010(15) 0.0002(15) 0.0008(16)
C31' 0.027(3) 0.016(2) 0.023(2) -0.0026(19) 0.004(2) -0.003(2)
C32' 0.019(2) 0.036(3) 0.026(3) 0.001(2) 0.004(2) -0.006(2)
C33' 0.019(3) 0.046(3) 0.027(3) 0.006(2) 0.001(2) -0.003(2)
C34' 0.032(3) 0.033(3) 0.024(3) 0.001(2) 0.001(2) 0.001(2)
C35' 0.031(3) 0.032(3) 0.017(2) -0.002(2) 0.004(2) 0.001(2)
C36' 0.023(2) 0.022(3) 0.024(3) 0.007(2) -0.001(2) -0.004(2)
C37' 0.033(3) 0.026(3) 0.020(2) -0.007(2) -0.009(2) 0.000(2)
N38' 0.029(2) 0.024(2) 0.026(2) 0.0062(18) -0.0010(19) 0.0001(19)
C39' 0.038(3) 0.031(3) 0.025(3) -0.002(2) -0.011(2) 0.006(2)
C40' 0.038(3) 0.034(3) 0.036(3) 0.012(3) -0.007(3) 0.012(3)
O41' 0.042(2) 0.030(2) 0.037(2) 0.0007(17) -0.0055(19) 0.0110(18)
C42' 0.083(5) 0.040(4) 0.044(4) -0.017(3) -0.018(4) 0.032(4)
C43' 0.034(3) 0.034(3) 0.031(3) 0.005(2) 0.001(2) -0.003(3)
C44' 0.071(5) 0.050(4) 0.029(3) 0.004(3) 0.007(3) -0.007(4)
O45' 0.095(5) 0.152(6) 0.033(3) 0.034(3) -0.011(3) 0.020(4)
C46' 0.128(10) 0.190(13) 0.040(5) 0.034(6) -0.015(5) 0.000(9)
C47' 0.022(3) 0.029(3) 0.032(3) 0.002(2) 0.003(2) -0.001(2)
C48' 0.034(3) 0.038(3) 0.031(3) 0.002(2) -0.007(2) 0.003(3)
C49' 0.037(3) 0.052(4) 0.035(3) 0.010(3) -0.003(3) -0.015(3)
C50' 0.029(3) 0.068(5) 0.044(4) -0.007(3) -0.010(3) 0.002(3)
C51' 0.037(3) 0.062(4) 0.017(3) -0.009(3) 0.009(2) 0.009(3)
C52' 0.083(7) 0.043(5) 0.046(5) -0.004(4) 0.024(5) 0.003(5)
C53' 0.081(7) 0.067(6) 0.052(6) -0.031(5) 0.042(5) -0.013(5)
C54' 0.040(5) 0.155(12) 0.070(7) -0.069(8) -0.008(5) 0.039(6)

loop_
_atom_type_symbol
_atom_type_description
_atom_type_scat_dispersion_real
_atom_type_scat_dispersion_imag
_atom_type_scat_source
C C 0.0033 0.0016 'International Tables Vol C Tables 4.2.6.8 and 6.1.1.4'
H H 0.0000 0.0000 'International Tables Vol C Tables 4.2.6.8 and 6.1.1.4'
N N 0.0061 0.0033 'International Tables Vol C Tables 4.2.6.8 and 6.1.1.4'
O O 0.0106 0.0060 'International Tables Vol C Tables 4.2.6.8 and 6.1.1.4'
Mg Mg 0.0486 0.0363 'International Tables Vol C Tables 4.2.6.8 and 6.1.1.4'

loop_
_geom_angle_atom_site_label_1
_geom_angle_atom_site_label_2
_geom_angle_atom_site_label_3
_geom_angle
_geom_angle_site_symmetry_1
_geom_angle_site_symmetry_3
_geom_angle_publ_flag
O31 Mg O1 110.88(17) . . ?
O31 Mg O11 90.83(17) . . ?
O1 Mg O11 150.40(17) . . ?
O31 Mg O41 151.96(17) . . ?
O1 Mg O41 88.81(16) . . ?
O11 Mg O41 79.37(15) . . ?
O31 Mg N8 93.63(16) . . ?
O1 Mg N8 85.29(15) . . ?
O11 Mg N8 73.08(15) . . ?
O41 Mg N8 108.20(16) . . ?
O31 Mg N38 84.53(16) . . ?
O1 Mg N38 94.98(15) . . ?
O11 Mg N38 107.32(16) . . ?
O41 Mg N38 73.68(15) . . ?
N8 Mg N38 178.11(18) . . ?
C1 O1 Mg 135.3(3) . . ?
O1 C1 C2 123.4(4) . . ?
O1 C1 C6 119.2(4) . . ?
C2 C1 C6 117.4(4) . . ?
C3 C2 C1 119.3(4) . . ?
C3 C2 C17 120.4(4) . . ?
C1 C2 C17 120.2(4) . . ?
C2 C3 C4 124.0(5) . . ?
C5 C4 C3 115.5(5) . . ?
C5 C4 C21 121.0(5) . . ?
C3 C4 C21 123.4(5) . . ?
C6 C5 C4 123.4(5) . . ?
C5 C6 C1 120.3(5) . . ?
C5 C6 C7 120.3(4) . . ?
C1 C6 C7 119.4(4) . . ?
C6 C7 N8 113.6(4) . . ?
C9 N8 C13 112.6(4) . . ?
C9 N8 C7 109.6(4) . . ?
C13 N8 C7 111.8(4) . . ?
C9 N8 Mg 103.0(3) . . ?
C13 N8 Mg 117.6(3) . . ?
C7 N8 Mg 101.4(3) . . ?
N8 C9 C10 110.9(4) . . ?
O11 C10 C9 107.6(4) . . ?
C12 O11 C10 111.4(4) . . ?
C12 O11 Mg 130.7(3) . . ?
C10 O11 Mg 117.8(3) . . ?
N8 C13 C14 118.3(5) . . ?
O15 C14 C13 110.9(6) . . ?
C14 O15 C16 112.7(7) . . ?
C20 C17 C19 106.6(5) . . ?
C20 C17 C2 113.0(4) . . ?
C19 C17 C2 110.0(4) . . ?
C20 C17 C18 107.6(5) . . ?
C19 C17 C18 110.7(5) . . ?
C2 C17 C18 109.0(4) . . ?
C23 C21 C22 110.9(6) . . ?
C23 C21 C24 108.3(6) . . ?
C22 C21 C24 107.4(6) . . ?
C23 C21 C4 108.0(6) . . ?
C22 C21 C4 112.9(5) . . ?
C24 C21 C4 109.2(5) . . ?
C31 O31 Mg 135.3(3) . . ?
O31 C31 C36 120.7(5) . . ?
O31 C31 C32 122.6(4) . . ?
C36 C31 C32 116.6(5) . . ?
C33 C32 C31 120.0(5) . . ?
C33 C32 C47 119.8(5) . . ?
C31 C32 C47 120.2(5) . . ?
C34 C33 C32 122.7(5) . . ?
C35 C34 C33 117.1(5) . . ?
C35 C34 C51 123.2(5) . . ?
C33 C34 C51 119.7(5) . . ?
C34 C35 C36 121.6(5) . . ?
C35 C36 C31 121.6(5) . . ?
C35 C36 C37 118.7(5) . . ?
C31 C36 C37 119.6(4) . . ?
N38 C37 C36 113.6(4) . . ?
C39 N38 C37 109.5(4) . . ?
C39 N38 C43 112.3(4) . . ?
C37 N38 C43 113.9(4) . . ?
C39 N38 Mg 103.3(3) . . ?
C37 N38 Mg 101.3(3) . . ?
C43 N38 Mg 115.5(3) . . ?
N38 C39 C40 112.8(4) . . ?
O41 C40 C39 106.9(4) . . ?
C42 O41 C40 111.7(4) . . ?
C42 O41 Mg 130.2(3) . . ?
C40 O41 Mg 118.1(3) . . ?
N38 C43 C44 117.7(4) . . ?
O45 C44 C43 111.7(5) . . ?
C44 O45 C46 112.0(6) . . ?
C48 C47 C49 112.1(6) . . ?
C48 C47 C50 107.1(6) . . ?
C49 C47 C50 107.4(7) . . ?
C48 C47 C32 108.9(6) . . ?
C49 C47 C32 108.5(5) . . ?
C50 C47 C32 112.9(6) . . ?
C54 C51 C53 114.6(8) . . ?
C54 C51 C52A 115.8(16) . . ?
C53 C51 C52A 56.8(12) . . ?
C54 C51 C54A 22.3(8) . . ?
C53 C51 C54A 131.0(11) . . ?
C52A C51 C54A 109.4(12) . . ?
C54 C51 C34 114.3(6) . . ?
C53 C51 C34 111.0(7) . . ?
C52A C51 C34 128.3(16) . . ?
C54A C51 C34 111.9(10) . . ?
C54 C51 C52 105.9(7) . . ?
C53 C51 C52 102.8(7) . . ?
C52A C51 C52 46.7(13) . . ?
C54A C51 C52 86.2(9) . . ?
C34 C51 C52 107.2(7) . . ?
C54 C51 C53A 79.0(10) . . ?
C53 C51 C53A 49.9(10) . . ?
C52A C51 C53A 103.1(11) . . ?
C54A C51 C53A 101.3(10) . . ?
C34 C51 C53A 98.0(13) . . ?
C52 C51 C53A 148.9(12) . . ?
O1' Mg' O31' 106.77(17) . . ?
O1' Mg' O41' 90.75(16) . . ?
O31' Mg' O41' 153.53(16) . . ?
O1' Mg' O11' 152.70(16) . . ?
O31' Mg' O11' 92.24(16) . . ?
O41' Mg' O11' 79.37(16) . . ?
O1' Mg' N38' 95.22(16) . . ?
O31' Mg' N38' 84.49(16) . . ?
O41' Mg' N38' 74.06(16) . . ?
O11' Mg' N38' 106.19(16) . . ?
O1' Mg' N8' 86.69(15) . . ?
O31' Mg' N8' 93.86(15) . . ?
O41' Mg' N8' 107.11(16) . . ?
O11' Mg' N8' 72.34(14) . . ?
N38' Mg' N8' 177.77(17) . . ?
C1' O1' Mg' 133.9(3) . . ?
O1' C1' C6' 120.1(4) . . ?
O1' C1' C2' 122.9(5) . . ?
C6' C1' C2' 117.0(4) . . ?
C3' C2' C1' 117.9(5) . . ?
C3' C2' C17' 120.6(4) . . ?
C1' C2' C17' 121.3(4) . . ?
C4' C3' C2' 125.5(5) . . ?
C3' C4' C5' 115.5(5) . . ?
C3' C4' C21' 123.7(5) . . ?
C5' C4' C21' 120.8(5) . . ?
C6' C5' C4' 122.4(5) . . ?
C5' C6' C1' 121.6(5) . . ?
C5' C6' C7' 119.3(4) . . ?
C1' C6' C7' 119.0(4) . . ?
N8' C7' C6' 112.0(4) . . ?
C9' N8' C13' 113.2(4) . . ?
C9' N8' C7' 110.1(4) . . ?
C13' N8' C7' 112.6(4) . . ?
C9' N8' Mg' 100.2(3) . . ?
C13' N8' Mg' 119.0(3) . . ?
C7' N8' Mg' 100.5(3) . . ?
N8' C9' C10' 111.3(4) . . ?
O11' C10' C9' 106.7(4) . . ?
C12' O11' C10' 110.8(4) . . ?
C12' O11' Mg' 131.7(4) . . ?
C10' O11' Mg' 117.4(3) . . ?
N8' C13' C14' 116.5(5) . . ?
O15' C14' C13' 109.9(5) . . ?
C16' O15' C14' 115.2(6) . . ?
C2' C17' C18' 108.2(5) . . ?
C2' C17' C20' 113.9(5) . . ?
C18' C17' C20' 108.4(5) . . ?
C2' C17' C19' 109.7(4) . . ?
C18' C17' C19' 110.4(5) . . ?
C20' C17' C19' 106.1(5) . . ?
C23' C21' C22' 107.4(5) . . ?
C23' C21' C24' 108.8(6) . . ?
C22' C21' C24' 108.7(5) . . ?
C23' C21' C4' 110.2(4) . . ?
C22' C21' C4' 112.2(5) . . ?
C24' C21' C4' 109.4(5) . . ?
C31' O31' Mg' 135.6(3) . . ?
O31' C31' C36' 120.1(4) . . ?
O31' C31' C32' 122.5(5) . . ?
C36' C31' C32' 117.3(4) . . ?
C33' C32' C31' 118.3(5) . . ?
C33' C32' C47' 120.8(4) . . ?
C31' C32' C47' 120.9(4) . . ?
C34' C33' C32' 124.8(5) . . ?
C33' C34' C35' 114.9(5) . . ?
C33' C34' C51' 122.1(5) . . ?
C35' C34' C51' 122.9(5) . . ?
C34' C35' C36' 123.3(5) . . ?
C35' C36' C31' 121.2(5) . . ?
C35' C36' C37' 118.3(5) . . ?
C31' C36' C37' 120.5(4) . . ?
N38' C37' C36' 113.8(4) . . ?
C43' N38' C39' 113.8(4) . . ?
C43' N38' C37' 112.1(4) . . ?
C39' N38' C37' 108.3(4) . . ?
C43' N38' Mg' 113.9(3) . . ?
C39' N38' Mg' 105.7(3) . . ?
C37' N38' Mg' 102.2(3) . . ?
N38' C39' C40' 110.8(5) . . ?
O41' C40' C39' 107.9(4) . . ?
C40' O41' C42' 110.5(4) . . ?
C40' O41' Mg' 118.3(3) . . ?
C42' O41' Mg' 131.2(4) . . ?
N38' C43' C44' 117.9(5) . . ?
O45' C44' C43' 109.9(6) . . ?
C44' O45' C46' 112.4(7) . . ?
C32' C47' C48' 110.0(4) . . ?
C32' C47' C50' 113.3(4) . . ?
C48' C47' C50' 106.5(5) . . ?
C32' C47' C49' 109.1(4) . . ?
C48' C47' C49' 110.7(4) . . ?
C50' C47' C49' 107.3(5) . . ?
C54' C51' C52B 135.5(15) . . ?
C54' C51' C54B 52.3(11) . . ?
C52B C51' C54B 108.7(12) . . ?
C54' C51' C53' 109.0(6) . . ?
C52B C51' C53' 57.7(12) . . ?
C54B C51' C53' 141.2(13) . . ?
C54' C51' C53B 57.8(11) . . ?
C52B C51' C53B 108.6(11) . . ?
C54B C51' C53B 108.1(11) . . ?
C53' C51' C53B 55.1(11) . . ?
C54' C51' C52' 108.2(6) . . ?
C52B C51' C52' 51.7(12) . . ?
C54B C51' C52' 60.5(11) . . ?
C53' C51' C52' 107.2(6) . . ?
C53B C51' C52' 139.4(14) . . ?
C54' C51' C34' 113.0(5) . . ?
C52B C51' C34' 111.4(15) . . ?
C54B C51' C34' 110.1(13) . . ?
C53' C51' C34' 108.6(5) . . ?
C53B C51' C34' 109.8(13) . . ?
C52' C51' C34' 110.7(5) . . ?

loop_
_geom_bond_atom_site_label_1
_geom_bond_atom_site_label_2
_geom_bond_distance
_geom_bond_site_symmetry_2
_geom_bond_publ_flag
Mg O31 1.977(4) . ?
Mg O1 1.978(4) . ?
Mg O11 2.204(4) . ?
Mg O41 2.221(4) . ?
Mg N8 2.279(4) . ?
Mg N38 2.290(4) . ?
O1 C1 1.328(6) . ?
C1 C2 1.418(7) . ?
C1 C6 1.444(6) . ?
C2 C3 1.392(7) . ?
C2 C17 1.553(6) . ?
C3 C4 1.414(7) . ?
C4 C5 1.392(7) . ?
C4 C21 1.541(8) . ?
C5 C6 1.382(7) . ?
C6 C7 1.483(7) . ?
C7 N8 1.493(6) . ?
N8 C9 1.476(6) . ?
N8 C13 1.492(7) . ?
C9 C10 1.509(8) . ?
C10 O11 1.449(6) . ?
O11 C12 1.421(7) . ?
C13 C14 1.514(8) . ?
C14 O15 1.387(8) . ?
O15 C16 1.428(9) . ?
C17 C20 1.541(8) . ?
C17 C19 1.550(8) . ?
C17 C18 1.553(8) . ?
C21 C23 1.511(10) . ?
C21 C22 1.525(9) . ?
C21 C24 1.538(9) . ?
O31 C31 1.318(6) . ?
C31 C36 1.408(7) . ?
C31 C32 1.415(8) . ?
C32 C33 1.405(8) . ?
C32 C47 1.561(8) . ?
C33 C34 1.388(8) . ?
C34 C35 1.385(8) . ?
C34 C51 1.546(9) . ?
C35 C36 1.398(8) . ?
C36 C37 1.511(7) . ?
C37 N38 1.477(7) . ?
N38 C39 1.467(7) . ?
N38 C43 1.498(7) . ?
C39 C40 1.496(8) . ?
C40 O41 1.441(6) . ?
O41 C42 1.434(6) . ?
C43 C44 1.527(8) . ?
C44 O45 1.399(7) . ?
O45 C46 1.422(7) . ?
C47 C48 1.509(11) . ?
C47 C49 1.530(11) . ?
C47 C50 1.553(10) . ?
C51 C54 1.481(10) . ?
C51 C53 1.496(11) . ?
C51 C52A 1.509(15) . ?
C51 C54A 1.531(13) . ?
C51 C52 1.613(11) . ?
C51 C53A 1.623(14) . ?
Mg' O1' 1.964(4) . ?
Mg' O31' 1.985(4) . ?
Mg' O41' 2.213(4) . ?
Mg' O11' 2.230(4) . ?
Mg' N38' 2.251(5) . ?
Mg' N8' 2.319(4) . ?
O1' C1' 1.324(6) . ?
C1' C6' 1.411(7) . ?
C1' C2' 1.432(7) . ?
C2' C3' 1.403(7) . ?
C2' C17' 1.531(7) . ?
C3' C4' 1.373(8) . ?
C4' C5' 1.397(7) . ?
C4' C21' 1.537(7) . ?
C5' C6' 1.386(7) . ?
C6' C7' 1.519(7) . ?
C7' N8' 1.489(6) . ?
N8' C9' 1.472(6) . ?
N8' C13' 1.482(6) . ?
C9' C10' 1.512(8) . ?
C10' O11' 1.445(7) . ?
O11' C12' 1.439(7) . ?
C13' C14' 1.509(8) . ?
C14' O15' 1.409(8) . ?
O15' C16' 1.389(9) . ?
C17' C18' 1.533(8) . ?
C17' C20' 1.535(8) . ?
C17' C19' 1.548(7) . ?
C21' C23' 1.518(9) . ?
C21' C22' 1.525(8) . ?
C21' C24' 1.536(9) . ?
O31' C31' 1.311(6) . ?
C31' C36' 1.393(7) . ?
C31' C32' 1.428(7) . ?
C32' C33' 1.408(7) . ?
C32' C47' 1.528(7) . ?
C33' C34' 1.381(8) . ?
C34' C35' 1.388(8) . ?
C34' C51' 1.542(7) . ?
C35' C36' 1.392(7) . ?
C36' C37' 1.497(7) . ?
C37' N38' 1.489(6) . ?
N38' C43' 1.481(7) . ?
N38' C39' 1.485(7) . ?
C39' C40' 1.511(8) . ?
C40' O41' 1.428(7) . ?
O41' C42' 1.438(7) . ?
C43' C44' 1.517(8) . ?
C44' O45' 1.375(9) . ?
O45' C46' 1.405(10) . ?
C47' C48' 1.531(7) . ?
C47' C50' 1.548(8) . ?
C47' C49' 1.550(8) . ?
C51' C54' 1.509(9) . ?
C51' C52B 1.513(14) . ?
C51' C54B 1.513(14) . ?
C51' C53' 1.516(9) . ?
C51' C53B 1.518(14) . ?
C51' C52' 1.530(9) . ?
